data_1101151
loop_
_publ_author_name
'Yangguang Li'
'Wolfgang Wernsdorfer'
'Rodolphe Clerac'
'Ian J. Hewitt'
'Christopher E. Anson'
'Annie K. Powell'

_publ_section_title
;
 New Valence-Sandwich [MnII4MnIII4MnII4] Aggregate Showing
 Single-Molecule Magnet Behavior
;
_journal_issue 6
_journal_name_full 'Inorganic Chemistry'
_journal_page_first 2376
_journal_page_last 2378
_journal_paper_doi 10.1021/ic051819m
_journal_volume 45
_journal_year 2006
_chemical_formula_sum 'C44 H88 Mn12 O42'
_chemical_formula_weight 1948.42
_space_group_IT_number 14
_symmetry_cell_setting monoclinic
_symmetry_space_group_name_Hall '-P 2yn'
_symmetry_space_group_name_H-M 'P 1 21/n 1'
_cell_angle_alpha 90.00
_cell_angle_beta 96.596(2)
_cell_angle_gamma 90.00
_cell_formula_units_Z 2
_cell_length_a 11.8465(12)
_cell_length_b 14.2914(14)
_cell_length_c 20.564(2)
_cell_measurement_temperature 100(2)
_cell_volume 3458.5(6)
_diffrn_ambient_temperature 100(2)
_exptl_crystal_density_diffrn 1.871
_cod_original_sg_symbol_H-M 'P 21/n'
_cod_database_code 1101151

loop_
_symmetry_equiv_pos_as_xyz
'x, y, z'
'-x+1/2, y+1/2, -z+1/2'
'-x, -y, -z'
'x-1/2, -y-1/2, z-1/2'

loop_
_atom_site_label
_atom_site_type_symbol
_atom_site_fract_x
_atom_site_fract_y
_atom_site_fract_z
_atom_site_U_iso_or_equiv
_atom_site_adp_type
_atom_site_occupancy
_atom_site_symmetry_multiplicity
_atom_site_calc_flag
_atom_site_refinement_flags
_atom_site_disorder_assembly
_atom_site_disorder_group
Mn1 Mn 0.60171(3) 0.50565(3) 0.470200(18) 0.01334(10) Uani 1 1 d . . .
Mn2 Mn 0.59909(3) 0.60050(3) 0.607254(19) 0.01302(10) Uani 1 1 d . . .
Mn3 Mn 0.59162(3) 0.72271(3) 0.47112(2) 0.01556(10) Uani 1 1 d . . .
Mn4 Mn 0.59265(3) 0.82771(3) 0.606285(19) 0.01613(10) Uani 1 1 d . . .
Mn5 Mn 0.35226(3) 0.71590(3) 0.54340(2) 0.01628(10) Uani 1 1 d . . .
Mn6 Mn 0.34965(3) 0.61180(3) 0.362936(19) 0.01510(10) Uani 1 1 d . . .
O1 O 0.50074(15) 0.58950(12) 0.50757(9) 0.0141(4) Uani 1 1 d . . .
O2 O 0.47722(15) 0.80625(12) 0.51874(9) 0.0167(4) Uani 1 1 d . . .
C2 C 0.4338(3) 0.8875(2) 0.48286(16) 0.0296(7) Uani 1 1 d . . .
H2A H 0.3715 0.8690 0.4498 0.044 Uiso 1 1 calc R . .
H2B H 0.4946 0.9164 0.4612 0.044 Uiso 1 1 calc R . .
H2C H 0.4056 0.9326 0.5131 0.044 Uiso 1 1 calc R . .
C3 C 0.8469(2) 0.61218(17) 0.54537(13) 0.0168(5) Uani 1 1 d . . .
C4 C 0.8016(2) 0.69605(18) 0.58014(13) 0.0166(5) Uani 1 1 d . . .
H4A H 0.8307 0.6930 0.6272 0.020 Uiso 1 1 calc R . .
H4B H 0.8316 0.7540 0.5621 0.020 Uiso 1 1 calc R . .
O3 O 0.68006(15) 0.70153(12) 0.57404(9) 0.0150(4) Uani 1 1 d . . .
C5 C 0.8150(2) 0.52070(17) 0.57653(13) 0.0162(5) Uani 1 1 d . . .
H5A H 0.8481 0.4681 0.5537 0.019 Uiso 1 1 calc R . .
H5B H 0.8493 0.5197 0.6227 0.019 Uiso 1 1 calc R . .
O4 O 0.69510(14) 0.50614(12) 0.57458(9) 0.0146(4) Uani 1 1 d . . .
C6 C 0.8124(2) 0.61311(18) 0.47179(13) 0.0177(5) Uani 1 1 d . . .
H6A H 0.8430 0.6707 0.4536 0.021 Uiso 1 1 calc R . .
H6B H 0.8490 0.5592 0.4524 0.021 Uiso 1 1 calc R . .
O5 O 0.69354(15) 0.60914(12) 0.45129(9) 0.0152(4) Uani 1 1 d . . .
C7 C 0.9767(2) 0.61905(19) 0.55638(14) 0.0205(6) Uani 1 1 d . . .
H7A H 1.0009 0.6786 0.5389 0.031 Uiso 1 1 calc R . .
H7B H 1.0100 0.5672 0.5339 0.031 Uiso 1 1 calc R . .
H7C H 1.0022 0.6157 0.6034 0.031 Uiso 1 1 calc R . .
C8 C 0.3729(2) 0.58241(18) 0.68699(13) 0.0160(5) Uani 1 1 d . . .
C9 C 0.4366(2) 0.67572(18) 0.68614(12) 0.0162(5) Uani 1 1 d . . .
H9A H 0.3822 0.7272 0.6907 0.019 Uiso 1 1 calc R . .
H9B H 0.4950 0.6780 0.7246 0.019 Uiso 1 1 calc R . .
O6 O 0.49072(15) 0.69164(12) 0.62845(9) 0.0151(4) Uani 1 1 d . . .
C10 C 0.4518(2) 0.49920(18) 0.68639(13) 0.0165(5) Uani 1 1 d . . .
H10A H 0.5075 0.5014 0.7261 0.020 Uiso 1 1 calc R . .
H10B H 0.4067 0.4412 0.6885 0.020 Uiso 1 1 calc R . .
O7 O 0.51209(15) 0.49495(12) 0.63001(9) 0.0149(4) Uani 1 1 d . . .
C11 C 0.2747(2) 0.57428(19) 0.63232(12) 0.0180(5) Uani 1 1 d . . .
H11A H 0.2373 0.5130 0.6364 0.022 Uiso 1 1 calc R . .
H11B H 0.2182 0.6234 0.6389 0.022 Uiso 1 1 calc R . .
O8 O 0.30499(15) 0.58250(12) 0.56753(9) 0.0154(4) Uani 1 1 d . . .
C12 C 0.3221(2) 0.5792(2) 0.75203(13) 0.0217(6) Uani 1 1 d . . .
H12A H 0.2817 0.5199 0.7554 0.033 Uiso 1 1 calc R . .
H12B H 0.2689 0.6314 0.7540 0.033 Uiso 1 1 calc R . .
H12C H 0.3831 0.5843 0.7883 0.033 Uiso 1 1 calc R . .
O9 O 0.70411(17) 0.83399(13) 0.46119(10) 0.0224(4) Uani 1 1 d . . .
O10 O 0.70154(17) 0.91088(13) 0.55539(10) 0.0215(4) Uani 1 1 d . . .
C13 C 0.7366(2) 0.89743(18) 0.50088(15) 0.0220(6) Uani 1 1 d . . .
C14 C 0.8287(3) 0.9608(2) 0.48166(17) 0.0348(7) Uani 1 1 d . . .
H14A H 0.8385 1.0138 0.5121 0.052 Uiso 1 1 calc R . .
H14B H 0.8074 0.9841 0.4371 0.052 Uiso 1 1 calc R . .
H14C H 0.9001 0.9259 0.4833 0.052 Uiso 1 1 calc R . .
O11 O 0.69680(16) 0.61242(12) 0.70223(9) 0.0182(4) Uani 1 1 d . . .
O12 O 0.72557(16) 0.46186(12) 0.72334(9) 0.0194(4) Uani 1 1 d . . .
C15 C 0.7307(2) 0.54657(18) 0.73977(13) 0.0177(5) Uani 1 1 d . . .
C16 C 0.7800(3) 0.5691(2) 0.80812(14) 0.0292(7) Uani 1 1 d . . .
H16A H 0.7461 0.5282 0.8389 0.044 Uiso 1 1 calc R . .
H16B H 0.7637 0.6346 0.8178 0.044 Uiso 1 1 calc R . .
H16C H 0.8624 0.5594 0.8125 0.044 Uiso 1 1 calc R . .
O13 O 0.48960(16) 0.71478(12) 0.38153(9) 0.0195(4) Uani 1 1 d . . .
O14 O 0.41142(18) 0.70866(15) 0.28163(10) 0.0284(5) Uani 1 1 d . . .
C17 C 0.4840(2) 0.74220(19) 0.32248(14) 0.0212(6) Uani 1 1 d . . .
C18 C 0.5690(3) 0.8123(3) 0.30527(17) 0.0412(9) Uani 1 1 d . . .
H18A H 0.6432 0.7820 0.3054 0.062 Uiso 1 1 calc R . .
H18B H 0.5747 0.8631 0.3375 0.062 Uiso 1 1 calc R . .
H18C H 0.5449 0.8378 0.2616 0.062 Uiso 1 1 calc R . .
O15 O 0.27787(16) 0.70196(13) 0.44513(9) 0.0191(4) Uani 1 1 d . . .
O16 O 0.18219(16) 0.68764(14) 0.34943(10) 0.0225(4) Uani 1 1 d . . .
C19 C 0.1915(2) 0.72195(17) 0.40543(14) 0.0175(5) Uani 1 1 d . . .
C20 C 0.1037(3) 0.7876(2) 0.42531(15) 0.0276(6) Uani 1 1 d . . .
H20A H 0.1098 0.8478 0.4031 0.041 Uiso 1 1 calc R . .
H20B H 0.1157 0.7970 0.4728 0.041 Uiso 1 1 calc R . .
H20C H 0.0279 0.7611 0.4130 0.041 Uiso 1 1 calc R . .
O17 O 0.21961(18) 0.78496(13) 0.57926(11) 0.0254(4) Uani 1 1 d . . .
O18 O 0.26979(19) 0.89392(18) 0.65269(13) 0.0436(7) Uani 1 1 d . . .
C21 C 0.1990(2) 0.8438(2) 0.62159(14) 0.0234(6) Uani 1 1 d . . .
C22 C 0.0764(3) 0.8529(2) 0.63425(18) 0.0347(8) Uani 1 1 d . . .
H22A H 0.0557 0.7996 0.6605 0.052 Uiso 1 1 calc R . .
H22B H 0.0275 0.8539 0.5924 0.052 Uiso 1 1 calc R . .
H22C H 0.0664 0.9112 0.6581 0.052 Uiso 1 1 calc R . .
O19 O 0.69602(19) 0.81478(15) 0.69676(11) 0.0240(4) Uani 1 1 d D . .
H191 H 0.714(3) 0.769(3) 0.7078(19) 0.036 Uiso 1 1 d . . .
H192 H 0.728(3) 0.854(2) 0.7184(17) 0.036 Uiso 1 1 d D . .
O20 O 0.48570(18) 0.92077(15) 0.65002(10) 0.0228(4) Uani 1 1 d . . .
H201 H 0.490(3) 0.920(3) 0.6897(19) 0.034 Uiso 1 1 d . . .
H202 H 0.412(3) 0.906(2) 0.6446(18) 0.034 Uiso 1 1 d . . .
O31A O 0.5238(14) 0.9274(12) 0.7783(9) 0.033(2) Uani 0.58 1 d PDU A 1
H31A H 0.567(3) 0.885(3) 0.7968(19) 0.045 Uiso 0.58 1 d PD B 1
C31A C 0.4317(7) 0.8909(5) 0.8069(4) 0.0345(15) Uiso 0.58 1 d P A 1
H31C H 0.4339 0.9141 0.8519 0.052 Uiso 0.58 1 calc PR A 1
H31D H 0.4361 0.8224 0.8074 0.052 Uiso 0.58 1 calc PR A 1
H31E H 0.3606 0.9106 0.7815 0.052 Uiso 0.58 1 calc PR A 1
O31B O 0.5023(17) 0.9095(18) 0.7832(13) 0.038(4) Uani 0.42 1 d PDU C 2
H31B H 0.567(3) 0.885(3) 0.7968(19) 0.045 Uiso 0.42 1 d PD D 2
C31B C 0.4080(7) 0.8627(6) 0.8044(4) 0.0288(19) Uiso 0.42 1 d P C 2
H31F H 0.3961 0.8849 0.8482 0.043 Uiso 0.42 1 calc PR C 2
H31G H 0.4226 0.7952 0.8059 0.043 Uiso 0.42 1 calc PR C 2
H31H H 0.3401 0.8755 0.7739 0.043 Uiso 0.42 1 calc PR C 2

loop_
_atom_site_aniso_label
_atom_site_aniso_U_11
_atom_site_aniso_U_22
_atom_site_aniso_U_33
_atom_site_aniso_U_23
_atom_site_aniso_U_13
_atom_site_aniso_U_12
Mn1 0.01106(19) 0.01421(18) 0.01510(19) -0.00067(15) 0.00301(15) -0.00072(14)
Mn2 0.01093(19) 0.01360(18) 0.01472(19) 0.00009(14) 0.00232(15) 0.00002(13)
Mn3 0.0151(2) 0.01579(19) 0.0158(2) 0.00002(15) 0.00173(15) 0.00001(14)
Mn4 0.0151(2) 0.01569(19) 0.0172(2) -0.00152(15) -0.00010(15) 0.00044(15)
Mn5 0.0149(2) 0.01637(19) 0.0172(2) 0.00004(15) 0.00038(15) -0.00063(14)
Mn6 0.0137(2) 0.01506(18) 0.0165(2) 0.00042(15) 0.00199(15) 0.00019(14)
O1 0.0115(8) 0.0155(8) 0.0149(9) -0.0004(7) 0.0004(7) -0.0012(7)
O2 0.0169(9) 0.0159(8) 0.0168(9) 0.0015(7) -0.0004(7) 0.0010(7)
C2 0.0301(17) 0.0268(14) 0.0312(16) 0.0029(13) 0.0000(13) 0.0030(12)
C3 0.0123(13) 0.0162(11) 0.0224(13) -0.0011(10) 0.0037(10) -0.0019(9)
C4 0.0111(12) 0.0180(11) 0.0203(13) -0.0013(10) 0.0007(10) -0.0001(9)
O3 0.0105(9) 0.0163(8) 0.0184(9) 0.0005(7) 0.0023(7) -0.0008(7)
C5 0.0101(12) 0.0170(11) 0.0213(13) 0.0009(10) 0.0007(10) -0.0013(9)
O4 0.0096(8) 0.0164(8) 0.0182(9) -0.0006(7) 0.0031(7) 0.0004(7)
C6 0.0129(13) 0.0190(12) 0.0218(13) -0.0006(11) 0.0045(10) -0.0020(10)
O5 0.0107(9) 0.0165(8) 0.0188(9) -0.0003(7) 0.0027(7) -0.0020(7)
C7 0.0143(13) 0.0215(12) 0.0259(14) -0.0021(11) 0.0029(11) -0.0009(10)
C8 0.0142(13) 0.0189(12) 0.0154(12) -0.0005(10) 0.0040(10) 0.0013(10)
C9 0.0150(12) 0.0210(12) 0.0131(12) -0.0021(10) 0.0038(10) 0.0008(10)
O6 0.0145(9) 0.0167(8) 0.0143(9) -0.0014(7) 0.0031(7) 0.0006(7)
C10 0.0175(13) 0.0177(12) 0.0151(12) 0.0020(10) 0.0058(10) 0.0021(10)
O7 0.0137(9) 0.0175(8) 0.0143(8) 0.0004(7) 0.0050(7) -0.0002(7)
C11 0.0156(13) 0.0225(12) 0.0164(12) -0.0013(11) 0.0051(10) -0.0001(10)
O8 0.0129(9) 0.0166(8) 0.0172(9) -0.0006(7) 0.0035(7) 0.0006(7)
C12 0.0219(14) 0.0266(13) 0.0176(13) -0.0006(11) 0.0069(11) 0.0013(11)
O9 0.0233(10) 0.0211(9) 0.0230(10) 0.0014(8) 0.0038(8) -0.0035(8)
O10 0.0212(10) 0.0194(9) 0.0235(10) -0.0001(8) 0.0014(8) -0.0023(8)
C13 0.0205(14) 0.0182(12) 0.0276(15) 0.0054(11) 0.0032(12) 0.0004(10)
C14 0.0358(18) 0.0315(16) 0.0387(18) -0.0016(15) 0.0113(15) -0.0130(14)
O11 0.0170(9) 0.0182(9) 0.0188(9) 0.0001(7) -0.0008(7) -0.0002(7)
O12 0.0216(10) 0.0174(9) 0.0184(9) -0.0002(7) -0.0004(8) 0.0017(7)
C15 0.0133(13) 0.0231(12) 0.0172(12) -0.0003(11) 0.0032(10) 0.0006(10)
C16 0.0409(19) 0.0229(14) 0.0215(14) -0.0036(12) -0.0063(13) 0.0043(13)
O13 0.0212(10) 0.0204(9) 0.0168(9) 0.0008(8) 0.0017(8) -0.0042(7)
O14 0.0273(11) 0.0345(11) 0.0216(10) 0.0059(9) -0.0042(9) -0.0098(9)
C17 0.0177(14) 0.0230(13) 0.0232(14) 0.0016(11) 0.0041(11) -0.0008(11)
C18 0.038(2) 0.056(2) 0.0298(17) 0.0123(17) 0.0025(15) -0.0232(17)
O15 0.0152(9) 0.0221(9) 0.0191(9) -0.0020(8) -0.0016(8) 0.0020(7)
O16 0.0189(10) 0.0274(10) 0.0204(10) -0.0036(8) -0.0018(8) 0.0042(8)
C19 0.0153(13) 0.0164(12) 0.0208(13) 0.0024(10) 0.0022(10) -0.0006(9)
C20 0.0239(16) 0.0315(15) 0.0274(16) -0.0031(13) 0.0033(12) 0.0078(12)
O17 0.0256(11) 0.0242(10) 0.0269(11) -0.0047(9) 0.0051(9) 0.0056(8)
O18 0.0211(12) 0.0570(16) 0.0527(16) -0.0312(13) 0.0041(11) -0.0013(11)
C21 0.0219(15) 0.0240(13) 0.0243(14) -0.0010(12) 0.0025(11) 0.0037(11)
C22 0.0239(17) 0.0375(17) 0.044(2) -0.0146(16) 0.0106(14) -0.0029(13)
O19 0.0275(11) 0.0197(10) 0.0227(11) -0.0035(9) -0.0063(9) 0.0020(9)
O20 0.0203(11) 0.0251(10) 0.0227(10) -0.0038(9) 0.0008(8) 0.0041(8)
O31A 0.025(5) 0.051(5) 0.024(4) 0.000(4) 0.005(3) 0.003(4)
O31B 0.020(7) 0.068(11) 0.025(5) 0.015(6) 0.002(5) 0.013(6)

loop_
_geom_bond_atom_site_label_1
_geom_bond_atom_site_label_2
_geom_bond_distance
_geom_bond_site_symmetry_2
_geom_bond_publ_flag
Mn1 O8 1.8994(18) 3_666 ?
Mn1 O5 1.9024(18) . ?
Mn1 O1 1.9128(18) 3_666 ?
Mn1 O1 1.9153(18) . ?
Mn1 O4 2.2992(18) . ?
Mn1 O7 2.3292(18) 3_666 ?
Mn2 O3 1.9031(18) . ?
Mn2 O6 1.9140(18) . ?
Mn2 O7 1.9151(18) . ?
Mn2 O4 1.9336(17) . ?
Mn2 O11 2.1597(19) . ?
Mn2 O1 2.2440(18) . ?
Mn3 O13 2.0871(19) . ?
Mn3 O5 2.0907(18) . ?
Mn3 O9 2.1000(19) . ?
Mn3 O2 2.1274(19) . ?
Mn3 O3 2.2713(19) . ?
Mn3 O1 2.3517(18) . ?
Mn4 O20 2.108(2) . ?
Mn4 O19 2.115(2) . ?
Mn4 O10 2.117(2) . ?
Mn4 O2 2.1540(18) . ?
Mn4 O3 2.2185(18) . ?
Mn4 O6 2.3608(18) . ?
Mn5 O17 2.062(2) . ?
Mn5 O8 2.0636(18) . ?
Mn5 O2 2.0708(19) . ?
Mn5 O15 2.1192(19) . ?
Mn5 O6 2.2827(18) . ?
Mn5 O1 2.6829(18) . ?
Mn6 O12 2.1648(19) 3_666 ?
Mn6 O13 2.2170(19) . ?
Mn6 O4 2.2203(18) 3_666 ?
Mn6 O7 2.2309(18) 3_666 ?
Mn6 O16 2.2496(19) . ?
Mn6 O14 2.351(2) . ?
Mn6 O15 2.3601(19) . ?
Mn6 O1 3.3058(18) . ?
O1 Mn1 1.9127(18) 3_666 ?
O2 C2 1.440(3) . ?
C2 H2A 0.9800 . ?
C2 H2B 0.9800 . ?
C2 H2C 0.9800 . ?
C3 C6 1.521(4) . ?
C3 C5 1.523(3) . ?
C3 C4 1.525(4) . ?
C3 C7 1.531(4) . ?
C4 O3 1.433(3) . ?
C4 H4A 0.9900 . ?
C4 H4B 0.9900 . ?
C5 O4 1.432(3) . ?
C5 H5A 0.9900 . ?
C5 H5B 0.9900 . ?
O4 Mn6 2.2203(18) 3_666 ?
C6 O5 1.424(3) . ?
C6 H6A 0.9900 . ?
C6 H6B 0.9900 . ?
C7 H7A 0.9800 . ?
C7 H7B 0.9800 . ?
C7 H7C 0.9800 . ?
C8 C10 1.513(3) . ?
C8 C11 1.527(4) . ?
C8 C12 1.529(4) . ?
C8 C9 1.533(4) . ?
C9 O6 1.430(3) . ?
C9 H9A 0.9900 . ?
C9 H9B 0.9900 . ?
C10 O7 1.431(3) . ?
C10 H10A 0.9900 . ?
C10 H10B 0.9900 . ?
O7 Mn6 2.2309(18) 3_666 ?
O7 Mn1 2.3293(18) 3_666 ?
C11 O8 1.424(3) . ?
C11 H11A 0.9900 . ?
C11 H11B 0.9900 . ?
O8 Mn1 1.8994(18) 3_666 ?
C12 H12A 0.9800 . ?
C12 H12B 0.9800 . ?
C12 H12C 0.9800 . ?
O9 C13 1.251(3) . ?
O10 C13 1.254(4) . ?
C13 C14 1.505(4) . ?
C14 H14A 0.9800 . ?
C14 H14B 0.9800 . ?
C14 H14C 0.9800 . ?
O11 C15 1.254(3) . ?
O12 C15 1.256(3) . ?
O12 Mn6 2.1649(19) 3_666 ?
C15 C16 1.494(4) . ?
C16 H16A 0.9800 . ?
C16 H16B 0.9800 . ?
C16 H16C 0.9800 . ?
O13 C17 1.270(3) . ?
O14 C17 1.228(3) . ?
C17 C18 1.491(4) . ?
C18 H18A 0.9800 . ?
C18 H18B 0.9800 . ?
C18 H18C 0.9800 . ?
O15 C19 1.266(3) . ?
O16 C19 1.245(3) . ?
C19 C20 1.493(4) . ?
C20 H20A 0.9800 . ?
C20 H20B 0.9800 . ?
C20 H20C 0.9800 . ?
O17 C21 1.254(3) . ?
O18 C21 1.226(4) . ?
C21 C22 1.510(4) . ?
C22 H22A 0.9800 . ?
C22 H22B 0.9800 . ?
C22 H22C 0.9800 . ?
O19 H191 0.72(4) . ?
O19 H192 0.78(3) . ?
O20 H201 0.81(4) . ?
O20 H202 0.89(4) . ?
O31A C31A 1.399(14) . ?
O31A H31A 0.85(3) . ?
O31A H31B 0.85(3) . ?
C31A H31C 0.9800 . ?
C31A H31D 0.9800 . ?
C31A H31E 0.9800 . ?
O31B C31B 1.41(2) . ?
O31B H31A 0.86(3) . ?
O31B H31B 0.86(3) . ?
C31B H31F 0.9800 . ?
C31B H31G 0.9800 . ?
C31B H31H 0.9800 . ?
